data_7022709
loop_
_publ_author_name
'Wang, Chuanyong'
'Zhang, Xingmin'
'Xue, Mingqiang'
'Zhang, Yong'
'Shen, Qi'

_publ_section_title
;
 Unprecedented reaction of bridged bis(guanidinate) lanthanide complexes:
 sterically induced deprotonation.
;
_journal_issue 19
_journal_name_full 'Dalton transactions (Cambridge, England : 2003)'
_journal_page_first 7009
_journal_page_last 7018
_journal_paper_doi 10.1039/c3dt32882a
_journal_volume 42
_journal_year 2013
_chemical_formula_moiety 'C32 H52 Cl N6 O2 Yb'
_chemical_formula_sum 'C32 H52 Cl N6 O2 Yb'
_chemical_formula_weight 761.29
_chemical_name_systematic
;
?
;
_space_group_IT_number 15
_symmetry_cell_setting monoclinic
_symmetry_Int_Tables_number 15
_symmetry_space_group_name_Hall '-C 2yc'
_symmetry_space_group_name_H-M 'C 1 2/c 1'
_atom_sites_solution_hydrogens geom
_atom_sites_solution_primary direct
_atom_sites_solution_secondary difmap
_audit_creation_method SHELXL-97
_cell_angle_alpha 90.00
_cell_angle_beta 93.541(4)
_cell_angle_gamma 90.00
_cell_formula_units_Z 4
_cell_length_a 13.8453(6)
_cell_length_b 12.2986(4)
_cell_length_c 20.3408(9)
_cell_measurement_reflns_used 3738
_cell_measurement_temperature 223(2)
_cell_measurement_theta_max 29.0540
_cell_measurement_theta_min 4.4310
_cell_volume 3457.0(2)
_computing_cell_refinement 'CrysAlisPro, Agilent Technologies'
_computing_data_collection 'CrysAlisPro, Agilent Technologies'
_computing_data_reduction 'CrysAlisPro, Agilent Technologies'
_computing_molecular_graphics 'Bruker SHELXTL'
_computing_publication_material 'Bruker SHELXTL'
_computing_structure_refinement 'SHELXL-97 (Sheldrick, 1997)'
_computing_structure_solution 'SHELXS-97 (Sheldrick, 1990)'
_diffrn_ambient_temperature 223(2)
_diffrn_detector_area_resol_mean 10.3818
_diffrn_measured_fraction_theta_full 0.979
_diffrn_measured_fraction_theta_max 0.979
_diffrn_measurement_device_type 'Xcalibur, Atlas, Gemini'
_diffrn_measurement_method '\w scans'
_diffrn_radiation_monochromator graphite
_diffrn_radiation_source 'Enhance (Mo) X-ray Source'
_diffrn_radiation_type MoK\a
_diffrn_radiation_wavelength 0.71070
_diffrn_reflns_av_R_equivalents 0.0365
_diffrn_reflns_av_unetI/netI 0.0464
_diffrn_reflns_limit_h_max 16
_diffrn_reflns_limit_h_min -16
_diffrn_reflns_limit_k_max 11
_diffrn_reflns_limit_k_min -14
_diffrn_reflns_limit_l_max 18
_diffrn_reflns_limit_l_min -24
_diffrn_reflns_number 6650
_diffrn_reflns_theta_full 25.49
_diffrn_reflns_theta_max 25.49
_diffrn_reflns_theta_min 2.95
_exptl_absorpt_coefficient_mu 2.819
_exptl_absorpt_correction_T_max 1.00000
_exptl_absorpt_correction_T_min 0.54271
_exptl_absorpt_correction_type multi-scan
_exptl_absorpt_process_details
;
CrysAlisPro, Agilent Technologies,
Version 1.171.36.24 (release 03-12-2012 CrysAlis171 .NET)
(compiled Dec 3 2012,18:21:49)
Empirical absorption correction using spherical harmonics,
implemented in SCALE3 ABSPACK scaling algorithm.
;
_exptl_crystal_colour yellow
_exptl_crystal_density_diffrn 1.463
_exptl_crystal_density_method 'not measured'
_exptl_crystal_description prism
_exptl_crystal_F_000 1556
_exptl_crystal_size_max 0.60
_exptl_crystal_size_mid 0.40
_exptl_crystal_size_min 0.30
_refine_diff_density_max 1.302
_refine_diff_density_min -0.573
_refine_diff_density_rms 0.093
_refine_ls_extinction_method none
_refine_ls_goodness_of_fit_ref 1.031
_refine_ls_hydrogen_treatment mixed
_refine_ls_matrix_type full
_refine_ls_number_parameters 199
_refine_ls_number_reflns 3148
_refine_ls_number_restraints 0
_refine_ls_restrained_S_all 1.031
_refine_ls_R_factor_all 0.0380
_refine_ls_R_factor_gt 0.0330
_refine_ls_shift/su_max 0.002
_refine_ls_shift/su_mean 0.000
_refine_ls_structure_factor_coef Fsqd
_refine_ls_weighting_details 'calc w=1/[\s^2^(Fo^2^)+(0.0397P)^2^+0.0000P] where P=(Fo^2^+2Fc^2^)/3'
_refine_ls_weighting_scheme calc
_refine_ls_wR_factor_gt 0.0756
_refine_ls_wR_factor_ref 0.0777
_reflns_number_gt 2859
_reflns_number_total 3148
_reflns_threshold_expression >2sigma(I)
_cod_data_source_file c3dt32882a.txt
_cod_data_source_block complex2
_cod_original_sg_symbol_H-M 'C 2/c'
_cod_database_code 7022709

loop_
_symmetry_equiv_pos_as_xyz
'x, y, z'
'-x, y, -z+1/2'
'x+1/2, y+1/2, z'
'-x+1/2, y+1/2, -z+1/2'
'-x, -y, -z'
'x, -y, z-1/2'
'-x+1/2, -y+1/2, -z'
'x+1/2, -y+1/2, z-1/2'

loop_
_atom_site_label
_atom_site_type_symbol
_atom_site_fract_x
_atom_site_fract_y
_atom_site_fract_z
_atom_site_U_iso_or_equiv
_atom_site_adp_type
_atom_site_occupancy
_atom_site_symmetry_multiplicity
_atom_site_calc_flag
_atom_site_refinement_flags
Yb1 Yb 0.5000 0.686710(17) 0.7500 0.03651(11) Uani 1 2 d S
Cl1 Cl 0.5000 0.89909(12) 0.7500 0.0570(4) Uani 1 2 d S
O1 O 0.6684(2) 0.6824(2) 0.74650(16) 0.0481(7) Uani 1 1 d .
N1 N 0.4921(2) 0.5372(2) 0.68326(15) 0.0391(8) Uani 1 1 d .
N2 N 0.4815(3) 0.6960(2) 0.63143(19) 0.0449(8) Uani 1 1 d .
N3 N 0.4267(3) 0.5392(3) 0.57138(18) 0.0513(10) Uani 1 1 d .
H3 H 0.412(3) 0.577(4) 0.539(2) 0.062 Uiso 1 1 d .
C1 C 0.4672(3) 0.5907(3) 0.62689(19) 0.0391(9) Uani 1 1 d .
C2 C 0.5146(3) 0.4263(3) 0.68888(19) 0.0370(9) Uani 1 1 d .
C3 C 0.5467(3) 0.3658(3) 0.6366(2) 0.0490(10) Uani 1 1 d .
H3A H 0.5636 0.4019 0.5982 0.059 Uiso 1 1 calc R
C4 C 0.5544(3) 0.2523(4) 0.6400(2) 0.0517(11) Uani 1 1 d .
H4 H 0.5779 0.2137 0.6044 0.062 Uiso 1 1 calc R
C5 C 0.5283(3) 0.1973(3) 0.6941(3) 0.0493(11) Uani 1 1 d .
H5 H 0.5291 0.1209 0.6941 0.059 Uiso 1 1 calc R
C6 C 0.5000 0.2536(4) 0.7500 0.0412(13) Uani 1 2 d S
C7 C 0.5000 0.3714(4) 0.7500 0.0345(12) Uani 1 2 d S
C8 C 0.4418(4) 0.7713(4) 0.5809(2) 0.0564(12) Uani 1 1 d .
H8 H 0.4310 0.7311 0.5389 0.068 Uiso 1 1 calc R
C9 C 0.5155(5) 0.8623(4) 0.5712(3) 0.0773(16) Uani 1 1 d .
H9A H 0.5314 0.8979 0.6130 0.116 Uiso 1 1 calc R
H9B H 0.4879 0.9149 0.5399 0.116 Uiso 1 1 calc R
H9C H 0.5737 0.8314 0.5546 0.116 Uiso 1 1 calc R
C10 C 0.3451(4) 0.8175(4) 0.6002(3) 0.0790(18) Uani 1 1 d .
H10A H 0.2986 0.7590 0.6028 0.119 Uiso 1 1 calc R
H10B H 0.3215 0.8699 0.5673 0.119 Uiso 1 1 calc R
H10C H 0.3539 0.8531 0.6427 0.119 Uiso 1 1 calc R
C11 C 0.3468(3) 0.4627(4) 0.5743(2) 0.0569(12) Uani 1 1 d .
H11 H 0.3593 0.4157 0.6134 0.068 Uiso 1 1 calc R
C12 C 0.2511(4) 0.5198(5) 0.5805(4) 0.096(2) Uani 1 1 d .
H12A H 0.2550 0.5656 0.6194 0.143 Uiso 1 1 calc R
H12B H 0.2004 0.4662 0.5843 0.143 Uiso 1 1 calc R
H12C H 0.2366 0.5644 0.5418 0.143 Uiso 1 1 calc R
C13 C 0.3436(5) 0.3917(6) 0.5136(3) 0.111(3) Uani 1 1 d .
H13A H 0.3357 0.4369 0.4745 0.166 Uiso 1 1 calc R
H13B H 0.2896 0.3416 0.5146 0.166 Uiso 1 1 calc R
H13C H 0.4035 0.3509 0.5126 0.166 Uiso 1 1 calc R
C14 C 0.7237(3) 0.5842(4) 0.7390(3) 0.0630(13) Uani 1 1 d .
H14A H 0.6822 0.5201 0.7423 0.076 Uiso 1 1 calc R
H14B H 0.7763 0.5796 0.7734 0.076 Uiso 1 1 calc R
C15 C 0.7633(4) 0.5894(5) 0.6734(3) 0.0774(16) Uani 1 1 d .
H15A H 0.7225 0.5484 0.6410 0.093 Uiso 1 1 calc R
H15B H 0.8290 0.5597 0.6747 0.093 Uiso 1 1 calc R
C16 C 0.7634(4) 0.7095(4) 0.6562(3) 0.0692(15) Uani 1 1 d .
H16A H 0.8289 0.7345 0.6485 0.083 Uiso 1 1 calc R
H16B H 0.7210 0.7241 0.6168 0.083 Uiso 1 1 calc R
C17 C 0.7259(3) 0.7646(4) 0.7156(3) 0.0597(13) Uani 1 1 d .
H17A H 0.7795 0.7887 0.7458 0.072 Uiso 1 1 calc R
H17B H 0.6860 0.8277 0.7025 0.072 Uiso 1 1 calc R

loop_
_atom_site_aniso_label
_atom_site_aniso_U_11
_atom_site_aniso_U_22
_atom_site_aniso_U_33
_atom_site_aniso_U_23
_atom_site_aniso_U_13
_atom_site_aniso_U_12
Yb1 0.05137(17) 0.01988(14) 0.03760(17) 0.000 -0.00276(10) 0.000
Cl1 0.0823(11) 0.0233(7) 0.0641(11) 0.000 -0.0059(8) 0.000
O1 0.0495(16) 0.0359(17) 0.059(2) 0.0048(13) 0.0039(14) -0.0021(13)
N1 0.064(2) 0.0231(16) 0.0304(18) 0.0004(13) 0.0016(14) -0.0040(15)
N2 0.063(2) 0.0291(18) 0.042(2) 0.0078(14) -0.0031(16) -0.0019(15)
N3 0.078(3) 0.045(2) 0.030(2) 0.0040(16) -0.0033(17) -0.0191(19)
C1 0.049(2) 0.034(2) 0.035(2) -0.0016(17) 0.0049(16) -0.0024(18)
C2 0.046(2) 0.0238(19) 0.041(2) -0.0045(17) 0.0015(16) -0.0054(17)
C3 0.064(3) 0.038(2) 0.046(3) -0.006(2) 0.009(2) -0.003(2)
C4 0.061(3) 0.037(2) 0.058(3) -0.015(2) 0.005(2) 0.004(2)
C5 0.056(3) 0.024(2) 0.067(3) -0.009(2) -0.002(2) 0.0010(18)
C6 0.043(3) 0.024(3) 0.056(4) 0.000 -0.004(3) 0.000
C7 0.040(3) 0.019(3) 0.044(3) 0.000 0.005(2) 0.000
C8 0.088(3) 0.039(2) 0.041(3) 0.012(2) -0.011(2) -0.005(2)
C9 0.120(4) 0.046(3) 0.065(4) 0.025(3) 0.000(3) -0.018(3)
C10 0.089(4) 0.055(3) 0.089(5) 0.020(3) -0.025(3) 0.015(3)
C11 0.072(3) 0.051(3) 0.046(3) 0.002(2) -0.009(2) -0.022(2)
C12 0.072(4) 0.093(5) 0.118(6) 0.018(4) -0.022(3) -0.020(3)
C13 0.162(6) 0.099(5) 0.072(4) -0.038(4) 0.015(4) -0.081(5)
C14 0.055(3) 0.042(3) 0.091(4) 0.010(3) 0.004(2) 0.001(2)
C15 0.090(4) 0.058(3) 0.086(4) -0.009(3) 0.017(3) -0.002(3)
C16 0.068(3) 0.068(3) 0.073(4) 0.015(3) 0.015(3) 0.003(3)
C17 0.054(3) 0.036(2) 0.089(4) 0.007(3) 0.002(2) -0.009(2)

loop_
_atom_type_symbol
_atom_type_description
_atom_type_scat_dispersion_real
_atom_type_scat_dispersion_imag
_atom_type_scat_source
C C 0.0033 0.0016 'International Tables Vol C Tables 4.2.6.8 and 6.1.1.4'
H H 0.0000 0.0000 'International Tables Vol C Tables 4.2.6.8 and 6.1.1.4'
N N 0.0061 0.0033 'International Tables Vol C Tables 4.2.6.8 and 6.1.1.4'
O O 0.0106 0.0060 'International Tables Vol C Tables 4.2.6.8 and 6.1.1.4'
Cl Cl 0.1484 0.1585 'International Tables Vol C Tables 4.2.6.8 and 6.1.1.4'
Yb Yb -0.3850 5.5486 'International Tables Vol C Tables 4.2.6.8 and 6.1.1.4'

loop_
_geom_angle_atom_site_label_1
_geom_angle_atom_site_label_2
_geom_angle_atom_site_label_3
_geom_angle
_geom_angle_site_symmetry_1
_geom_angle_site_symmetry_3
N1 Yb1 N1 72.78(15) . 2_656
N1 Yb1 O1 89.37(11) . 2_656
N1 Yb1 O1 88.55(11) 2_656 2_656
N1 Yb1 O1 88.55(11) . .
N1 Yb1 O1 89.37(10) 2_656 .
O1 Yb1 O1 177.41(12) 2_656 .
N1 Yb1 N2 129.10(10) . 2_656
N1 Yb1 N2 56.35(10) 2_656 2_656
O1 Yb1 N2 90.86(12) 2_656 2_656
O1 Yb1 N2 89.26(12) . 2_656
N1 Yb1 N2 56.35(10) . .
N1 Yb1 N2 129.10(10) 2_656 .
O1 Yb1 N2 89.26(12) 2_656 .
O1 Yb1 N2 90.86(12) . .
N2 Yb1 N2 174.55(14) 2_656 .
N1 Yb1 Cl1 143.61(8) . .
N1 Yb1 Cl1 143.61(8) 2_656 .
O1 Yb1 Cl1 91.29(6) 2_656 .
O1 Yb1 Cl1 91.29(6) . .
N2 Yb1 Cl1 87.27(7) 2_656 .
N2 Yb1 Cl1 87.27(7) . .
N1 Yb1 C1 28.81(11) . .
N1 Yb1 C1 101.10(11) 2_656 .
O1 Yb1 C1 84.83(11) 2_656 .
O1 Yb1 C1 94.07(11) . .
N2 Yb1 C1 157.22(12) 2_656 .
N2 Yb1 C1 28.16(10) . .
Cl1 Yb1 C1 115.13(8) . .
N1 Yb1 C1 101.10(11) . 2_656
N1 Yb1 C1 28.81(11) 2_656 2_656
O1 Yb1 C1 94.07(11) 2_656 2_656
O1 Yb1 C1 84.83(11) . 2_656
N2 Yb1 C1 28.16(10) 2_656 2_656
N2 Yb1 C1 157.22(11) . 2_656
Cl1 Yb1 C1 115.13(8) . 2_656
C1 Yb1 C1 129.75(17) . 2_656
C14 O1 C17 103.2(3) . .
C14 O1 Yb1 124.0(2) . .
C17 O1 Yb1 124.9(3) . .
C1 N1 C2 126.0(3) . .
C1 N1 Yb1 96.5(2) . .
C2 N1 Yb1 137.1(2) . .
C1 N2 C8 121.7(4) . .
C1 N2 Yb1 91.7(2) . .
C8 N2 Yb1 138.0(3) . .
C1 N3 C11 122.3(3) . .
C1 N3 H3 117(4) . .
C11 N3 H3 105(3) . .
N2 C1 N1 113.1(3) . .
N2 C1 N3 124.2(4) . .
N1 C1 N3 122.7(4) . .
N2 C1 Yb1 60.1(2) . .
N1 C1 Yb1 54.72(18) . .
N3 C1 Yb1 164.9(3) . .
C3 C2 N1 122.5(4) . .
C3 C2 C7 118.5(4) . .
N1 C2 C7 119.0(3) . .
C2 C3 C4 121.5(4) . .
C2 C3 H3A 119.3 . .
C4 C3 H3A 119.3 . .
C5 C4 C3 120.8(4) . .
C5 C4 H4 119.6 . .
C3 C4 H4 119.6 . .
C4 C5 C6 120.7(4) . .
C4 C5 H5 119.6 . .
C6 C5 H5 119.6 . .
C5 C6 C5 121.1(5) . 2_656
C5 C6 C7 119.4(3) . .
C5 C6 C7 119.4(3) 2_656 .
C2 C7 C2 124.1(5) 2_656 .
C2 C7 C6 118.0(2) 2_656 .
C2 C7 C6 118.0(2) . .
N2 C8 C10 110.6(4) . .
N2 C8 C9 109.1(4) . .
C10 C8 C9 111.2(5) . .
N2 C8 H8 108.6 . .
C10 C8 H8 108.6 . .
C9 C8 H8 108.6 . .
C8 C9 H9A 109.5 . .
C8 C9 H9B 109.5 . .
H9A C9 H9B 109.5 . .
C8 C9 H9C 109.5 . .
H9A C9 H9C 109.5 . .
H9B C9 H9C 109.5 . .
C8 C10 H10A 109.5 . .
C8 C10 H10B 109.5 . .
H10A C10 H10B 109.5 . .
C8 C10 H10C 109.5 . .
H10A C10 H10C 109.5 . .
H10B C10 H10C 109.5 . .
N3 C11 C13 108.9(4) . .
N3 C11 C12 112.0(4) . .
C13 C11 C12 110.8(5) . .
N3 C11 H11 108.3 . .
C13 C11 H11 108.3 . .
C12 C11 H11 108.3 . .
C11 C12 H12A 109.5 . .
C11 C12 H12B 109.5 . .
H12A C12 H12B 109.5 . .
C11 C12 H12C 109.5 . .
H12A C12 H12C 109.5 . .
H12B C12 H12C 109.5 . .
C11 C13 H13A 109.5 . .
C11 C13 H13B 109.5 . .
H13A C13 H13B 109.5 . .
C11 C13 H13C 109.5 . .
H13A C13 H13C 109.5 . .
H13B C13 H13C 109.5 . .
O1 C14 C15 106.7(4) . .
O1 C14 H14A 110.4 . .
C15 C14 H14A 110.4 . .
O1 C14 H14B 110.4 . .
C15 C14 H14B 110.4 . .
H14A C14 H14B 108.6 . .
C14 C15 C16 104.8(4) . .
C14 C15 H15A 110.8 . .
C16 C15 H15A 110.8 . .
C14 C15 H15B 110.8 . .
C16 C15 H15B 110.8 . .
H15A C15 H15B 108.9 . .
C17 C16 C15 104.4(4) . .
C17 C16 H16A 110.9 . .
C15 C16 H16A 110.9 . .
C17 C16 H16B 110.9 . .
C15 C16 H16B 110.9 . .
H16A C16 H16B 108.9 . .
O1 C17 C16 105.0(4) . .
O1 C17 H17A 110.7 . .
C16 C17 H17A 110.7 . .
O1 C17 H17B 110.7 . .
C16 C17 H17B 110.7 . .
H17A C17 H17B 108.8 . .

loop_
_geom_bond_atom_site_label_1
_geom_bond_atom_site_label_2
_geom_bond_distance
_geom_bond_site_symmetry_2
Yb1 N1 2.284(3) .
Yb1 N1 2.284(3) 2_656
Yb1 O1 2.337(3) 2_656
Yb1 O1 2.337(3) .
Yb1 N2 2.412(4) 2_656
Yb1 N2 2.412(4) .
Yb1 Cl1 2.6120(14) .
Yb1 C1 2.780(4) .
Yb1 C1 2.780(4) 2_656
O1 C14 1.444(5) .
O1 C17 1.453(5) .
N1 C1 1.349(5) .
N1 C2 1.402(5) .
N2 C1 1.313(5) .
N2 C8 1.465(5) .
N3 C1 1.383(5) .
N3 C11 1.455(6) .
N3 H3 0.81(5) .
C2 C3 1.393(6) .
C2 C7 1.440(5) .
C3 C4 1.401(7) .
C3 H3A 0.9400 .
C4 C5 1.360(7) .
C4 H4 0.9400 .
C5 C6 1.407(6) .
C5 H5 0.9400 .
C6 C5 1.407(6) 2_656
C6 C7 1.450(8) .
C7 C2 1.440(5) 2_656
C8 C10 1.527(8) .
C8 C9 1.535(7) .
C8 H8 0.9900 .
C9 H9A 0.9700 .
C9 H9B 0.9700 .
C9 H9C 0.9700 .
C10 H10A 0.9700 .
C10 H10B 0.9700 .
C10 H10C 0.9700 .
C11 C13 1.511(7) .
C11 C12 1.512(8) .
C11 H11 0.9900 .
C12 H12A 0.9700 .
C12 H12B 0.9700 .
C12 H12C 0.9700 .
C13 H13A 0.9700 .
C13 H13B 0.9700 .
C13 H13C 0.9700 .
C14 C15 1.476(7) .
C14 H14A 0.9800 .
C14 H14B 0.9800 .
C15 C16 1.518(7) .
C15 H15A 0.9800 .
C15 H15B 0.9800 .
C16 C17 1.506(8) .
C16 H16A 0.9800 .
C16 H16B 0.9800 .
C17 H17A 0.9800 .
C17 H17B 0.9800 .

loop_
_geom_torsion_atom_site_label_1
_geom_torsion_atom_site_label_2
_geom_torsion_atom_site_label_3
_geom_torsion_atom_site_label_4
_geom_torsion
_geom_torsion_site_symmetry_1
_geom_torsion_site_symmetry_4
N1 Yb1 O1 C14 -30.3(3) . .
N1 Yb1 O1 C14 42.5(3) 2_656 .
O1 Yb1 O1 C14 6.1(3) 2_656 .
N2 Yb1 O1 C14 98.9(3) 2_656 .
N2 Yb1 O1 C14 -86.6(3) . .
Cl1 Yb1 O1 C14 -173.9(3) . .
C1 Yb1 O1 C14 -58.5(3) . .
C1 Yb1 O1 C14 71.0(3) 2_656 .
N1 Yb1 O1 C17 113.3(3) . .
N1 Yb1 O1 C17 -173.9(3) 2_656 .
O1 Yb1 O1 C17 149.7(3) 2_656 .
N2 Yb1 O1 C17 -117.5(3) 2_656 .
N2 Yb1 O1 C17 57.0(3) . .
Cl1 Yb1 O1 C17 -30.3(3) . .
C1 Yb1 O1 C17 85.0(3) . .
C1 Yb1 O1 C17 -145.4(4) 2_656 .
N1 Yb1 N1 C1 169.1(3) 2_656 .
O1 Yb1 N1 C1 80.4(2) 2_656 .
O1 Yb1 N1 C1 -101.1(2) . .
N2 Yb1 N1 C1 171.0(2) 2_656 .
N2 Yb1 N1 C1 -9.1(2) . .
Cl1 Yb1 N1 C1 -10.9(3) . .
C1 Yb1 N1 C1 174.42(15) 2_656 .
N1 Yb1 N1 C2 -18.4(3) 2_656 .
O1 Yb1 N1 C2 -107.1(4) 2_656 .
O1 Yb1 N1 C2 71.4(4) . .
N2 Yb1 N1 C2 -16.5(4) 2_656 .
N2 Yb1 N1 C2 163.4(4) . .
Cl1 Yb1 N1 C2 161.6(3) . .
C1 Yb1 N1 C2 172.5(5) . .
C1 Yb1 N1 C2 -13.1(4) 2_656 .
N1 Yb1 N2 C1 9.3(2) . .
N1 Yb1 N2 C1 7.1(3) 2_656 .
O1 Yb1 N2 C1 -80.4(2) 2_656 .
O1 Yb1 N2 C1 97.0(2) . .
N2 Yb1 N2 C1 -171.7(2) 2_656 .
Cl1 Yb1 N2 C1 -171.7(2) . .
C1 Yb1 N2 C1 18.4(5) 2_656 .
N1 Yb1 N2 C8 154.4(5) . .
N1 Yb1 N2 C8 152.2(4) 2_656 .
O1 Yb1 N2 C8 64.6(4) 2_656 .
O1 Yb1 N2 C8 -118.0(4) . .
N2 Yb1 N2 C8 -26.7(4) 2_656 .
Cl1 Yb1 N2 C8 -26.7(4) . .
C1 Yb1 N2 C8 145.0(6) . .
C1 Yb1 N2 C8 163.4(4) 2_656 .
C8 N2 C1 N1 -167.6(4) . .
Yb1 N2 C1 N1 -14.4(3) . .
C8 N2 C1 N3 9.7(7) . .
Yb1 N2 C1 N3 162.9(4) . .
C8 N2 C1 Yb1 -153.2(5) . .
C2 N1 C1 N2 -158.4(4) . .
Yb1 N1 C1 N2 15.3(4) . .
C2 N1 C1 N3 24.3(6) . .
Yb1 N1 C1 N3 -162.0(3) . .
C2 N1 C1 Yb1 -173.7(4) . .
C11 N3 C1 N2 -129.7(5) . .
C11 N3 C1 N1 47.3(6) . .
C11 N3 C1 Yb1 -27.8(14) . .
N1 Yb1 C1 N2 -163.7(4) . .
N1 Yb1 C1 N2 -174.4(2) 2_656 .
O1 Yb1 C1 N2 98.1(3) 2_656 .
O1 Yb1 C1 N2 -84.2(3) . .
N2 Yb1 C1 N2 177.98(8) 2_656 .
Cl1 Yb1 C1 N2 9.1(3) . .
C1 Yb1 C1 N2 -170.9(3) 2_656 .
N1 Yb1 C1 N1 -10.6(3) 2_656 .
O1 Yb1 C1 N1 -98.1(2) 2_656 .
O1 Yb1 C1 N1 79.5(2) . .
N2 Yb1 C1 N1 -18.3(4) 2_656 .
N2 Yb1 C1 N1 163.7(4) . .
Cl1 Yb1 C1 N1 172.9(2) . .
C1 Yb1 C1 N1 -7.1(2) 2_656 .
N1 Yb1 C1 N3 85.3(11) . .
N1 Yb1 C1 N3 74.6(11) 2_656 .
O1 Yb1 C1 N3 -12.9(11) 2_656 .
O1 Yb1 C1 N3 164.8(11) . .
N2 Yb1 C1 N3 67.0(12) 2_656 .
N2 Yb1 C1 N3 -111.0(12) . .
Cl1 Yb1 C1 N3 -101.9(11) . .
C1 Yb1 C1 N3 78.1(11) 2_656 .
C1 N1 C2 C3 23.2(6) . .
Yb1 N1 C2 C3 -147.5(3) . .
C1 N1 C2 C7 -154.0(3) . .
Yb1 N1 C2 C7 35.2(5) . .
N1 C2 C3 C4 -170.0(4) . .
C7 C2 C3 C4 7.3(6) . .
C2 C3 C4 C5 1.7(6) . .
C3 C4 C5 C6 -5.0(7) . .
C4 C5 C6 C5 179.2(5) . 2_656
C4 C5 C6 C7 -0.8(5) . .
C3 C2 C7 C2 167.5(4) . 2_656
N1 C2 C7 C2 -15.2(2) . 2_656
C3 C2 C7 C6 -12.5(4) . .
N1 C2 C7 C6 164.8(2) . .
C5 C6 C7 C2 -170.5(3) . 2_656
C5 C6 C7 C2 9.5(3) 2_656 2_656
C5 C6 C7 C2 9.5(3) . .
C5 C6 C7 C2 -170.5(3) 2_656 .
C1 N2 C8 C10 94.9(5) . .
Yb1 N2 C8 C10 -42.7(6) . .
C1 N2 C8 C9 -142.4(5) . .
Yb1 N2 C8 C9 80.0(6) . .
C1 N3 C11 C13 -159.4(5) . .
C1 N3 C11 C12 77.6(6) . .
C17 O1 C14 C15 -38.4(5) . .
Yb1 O1 C14 C15 111.6(4) . .
O1 C14 C15 C16 22.4(6) . .
C14 C15 C16 C17 1.7(6) . .
C14 O1 C17 C16 38.9(5) . .
Yb1 O1 C17 C16 -110.7(4) . .
C15 C16 C17 O1 -24.9(6) . .
